data_4105842
loop_
_publ_author_name
'Mei-Chun Chen'
'Long-Hua Li'
'Yu-Biao Chen'
'Ling Chen'

_publ_section_title
;
 In-Phase Alignments of Asymmetric Building Units in Ln4GaSbS9 (Ln = Pr,
 Nd, Sm, Gd-Ho) and Their Strong Nonlinear Optical Responses in Middle IR
;
_journal_name_full 'Journal of the American Chemical Society'
_journal_page_first 4617
_journal_page_last 4624
_journal_paper_doi 10.1021/ja1111095
_journal_volume 133
_journal_year 2011
_chemical_formula_sum 'Ga S9 Sb Tb4'
_chemical_formula_weight 1115.69
_chemical_name_systematic
; 
 ? 
;
_space_group_IT_number 41
_symmetry_cell_setting orthorhombic
_symmetry_space_group_name_Hall 'A 2 -2ab'
_symmetry_space_group_name_H-M 'A b a 2'
_atom_sites_solution_primary direct
_atom_sites_solution_secondary difmap
_audit_creation_method SHELXL-97
_cell_angle_alpha 90.00
_cell_angle_beta 90.00
_cell_angle_gamma 90.00
_cell_formula_units_Z 8
_cell_length_a 13.530(5)
_cell_length_b 13.850(5)
_cell_length_c 14.050(5)
_cell_measurement_reflns_used 3707
_cell_measurement_temperature 293(2)
_cell_measurement_theta_max 27.4797
_cell_measurement_theta_min 3.0114
_cell_volume 2632.8(17)
_computing_cell_refinement 'Bruker XSCANS'
_computing_data_collection 'Bruker XSCANS'
_computing_data_reduction 'Bruker SHELXTL'
_computing_molecular_graphics 'Bruker SHELXTL'
_computing_publication_material 'Bruker SHELXTL'
_computing_structure_refinement 'SHELXL-97 (Sheldrick, 1997)'
_computing_structure_solution 'SHELXS-97 (Sheldrick, 1990)'
_diffrn_ambient_temperature 293(2)
_diffrn_measured_fraction_theta_full 0.997
_diffrn_measured_fraction_theta_max 0.997
_diffrn_measurement_device_type 'Bruker P4'
_diffrn_measurement_method '\w scans'
_diffrn_radiation_monochromator graphite
_diffrn_radiation_source 'fine-focus sealed tube'
_diffrn_radiation_type MoK\a
_diffrn_radiation_wavelength 0.71073
_diffrn_reflns_av_R_equivalents 0.0468
_diffrn_reflns_av_sigmaI/netI 0.0526
_diffrn_reflns_limit_h_max 17
_diffrn_reflns_limit_h_min -17
_diffrn_reflns_limit_k_max 17
_diffrn_reflns_limit_k_min -17
_diffrn_reflns_limit_l_max 18
_diffrn_reflns_limit_l_min -18
_diffrn_reflns_number 9832
_diffrn_reflns_theta_full 27.48
_diffrn_reflns_theta_max 27.48
_diffrn_reflns_theta_min 2.56
_exptl_absorpt_coefficient_mu 26.620
_exptl_absorpt_correction_T_max 1.0000
_exptl_absorpt_correction_T_min 0.4768
_exptl_absorpt_correction_type multi-scan
_exptl_crystal_colour orangeyellow
_exptl_crystal_density_diffrn 5.629
_exptl_crystal_description block
_exptl_crystal_F_000 3888
_exptl_crystal_size_max 0.1
_exptl_crystal_size_mid 0.1
_exptl_crystal_size_min 0.05
_refine_diff_density_max 1.821
_refine_diff_density_min -1.526
_refine_diff_density_rms 0.356
_refine_ls_abs_structure_details 'Flack H D (1983), Acta Cryst. A39, 876-881'
_refine_ls_abs_structure_Flack 0.005(16)
_refine_ls_extinction_coef 0.000314(16)
_refine_ls_extinction_expression Fc^*^=kFc[1+0.001xFc^2^\l^3^/sin(2\q)]^-1/4^
_refine_ls_extinction_method SHELXL
_refine_ls_goodness_of_fit_ref 1.044
_refine_ls_matrix_type full
_refine_ls_number_parameters 138
_refine_ls_number_reflns 3007
_refine_ls_number_restraints 1
_refine_ls_restrained_S_all 1.044
_refine_ls_R_factor_all 0.0360
_refine_ls_R_factor_gt 0.0329
_refine_ls_shift/su_max 0.001
_refine_ls_shift/su_mean 0.000
_refine_ls_structure_factor_coef Fsqd
_refine_ls_weighting_details 'calc w=1/[\s^2^(Fo^2^)+(0.0336P)^2^+0.0000P] where P=(Fo^2^+2Fc^2^)/3'
_refine_ls_weighting_scheme calc
_refine_ls_wR_factor_gt 0.0694
_refine_ls_wR_factor_ref 0.0722
_reflns_number_gt 2846
_reflns_number_total 3007
_reflns_threshold_expression >2sigma(I)
_cod_data_source_file ja1111095_si_001_5.cif
_cod_data_source_block Tb4GaSbS9
_cod_original_cell_volume 2632.8(16)
_cod_database_code 4105842

loop_
_symmetry_equiv_pos_as_xyz
'x, y, z'
'-x, -y, z'
'x+1/2, -y+1/2, z'
'-x+1/2, y+1/2, z'
'x, y+1/2, z+1/2'
'-x, -y+1/2, z+1/2'
'x+1/2, -y+1, z+1/2'
'-x+1/2, y+1, z+1/2'

loop_
_atom_site_label
_atom_site_type_symbol
_atom_site_fract_x
_atom_site_fract_y
_atom_site_fract_z
_atom_site_U_iso_or_equiv
_atom_site_adp_type
_atom_site_occupancy
_atom_site_symmetry_multiplicity
_atom_site_calc_flag
_atom_site_refinement_flags
Tb1 Tb 0.68644(4) 0.60921(4) 0.98178(4) 0.00968(14) Uani 1 1 d .
Tb2 Tb 0.89921(4) 0.82839(4) 0.99206(4) 0.00994(13) Uani 1 1 d .
Tb3 Tb 0.81758(4) 0.83417(4) 0.70877(4) 0.01108(14) Uani 1 1 d .
Tb4 Tb 0.60364(4) 0.88868(4) 0.93922(4) 0.01180(15) Uani 1 1 d .
Sb Sb 0.88714(6) 0.57969(7) 0.75151(6) 0.01524(19) Uani 1 1 d .
Ga Ga 0.59193(8) 0.60508(10) 0.71866(10) 0.0097(3) Uani 1 1 d .
S1 S 0.90062(19) 0.5895(2) 0.9248(2) 0.0101(6) Uani 1 1 d .
S2 S 0.5814(2) 0.9059(2) 0.7412(2) 0.0127(6) Uani 1 1 d .
S3 S 0.69713(19) 0.5113(2) 0.8070(2) 0.0113(6) Uani 1 1 d .
S4 S 0.6901(2) 0.6986(2) 0.6233(2) 0.0085(6) Uani 1 1 d .
S5 S 1.0000 1.0000 0.6266(3) 0.0224(11) Uani 1 2 d S
S6 S 0.9912(2) 0.8043(2) 0.8132(2) 0.0131(6) Uani 1 1 d .
S7 S 0.93187(19) 0.7469(2) 0.5659(2) 0.0102(6) Uani 1 1 d .
S8 S 0.7489(2) 0.9427(2) 0.5609(2) 0.0095(6) Uani 1 1 d .
S9 S 1.0000 1.0000 1.0000(3) 0.0137(9) Uani 1 2 d S
S10 S 0.7458(2) 0.7658(2) 0.8758(2) 0.0100(6) Uani 1 1 d .

loop_
_atom_site_aniso_label
_atom_site_aniso_U_11
_atom_site_aniso_U_22
_atom_site_aniso_U_33
_atom_site_aniso_U_23
_atom_site_aniso_U_13
_atom_site_aniso_U_12
Tb1 0.0087(2) 0.0071(3) 0.0133(3) 0.0007(3) 0.0012(2) 0.00076(19)
Tb2 0.0051(2) 0.0100(3) 0.0147(3) 0.0016(2) 0.0000(2) 0.00001(19)
Tb3 0.0132(3) 0.0104(3) 0.0097(3) 0.0003(2) -0.0001(2) 0.0016(2)
Tb4 0.0072(2) 0.0108(3) 0.0173(3) 0.0044(3) -0.0012(2) 0.0013(2)
Sb 0.0163(4) 0.0147(5) 0.0147(4) 0.0051(4) -0.0018(3) 0.0026(3)
Ga 0.0066(5) 0.0104(7) 0.0120(6) -0.0008(5) 0.0016(5) -0.0001(5)
S1 0.0079(12) 0.0125(15) 0.0098(14) 0.0006(12) -0.0011(10) -0.0019(10)
S2 0.0108(12) 0.0128(17) 0.0147(15) -0.0008(13) 0.0009(11) 0.0026(11)
S3 0.0093(12) 0.0102(15) 0.0145(14) -0.0009(12) -0.0007(11) 0.0012(11)
S4 0.0097(12) 0.0082(15) 0.0074(13) 0.0009(11) -0.0005(10) -0.0002(10)
S5 0.024(2) 0.028(3) 0.016(2) 0.000 0.000 0.018(2)
S6 0.0104(12) 0.0132(15) 0.0156(15) 0.0026(13) 0.0034(11) -0.0009(12)
S7 0.0094(12) 0.0098(15) 0.0114(14) -0.0010(11) 0.0000(10) -0.0014(12)
S8 0.0078(11) 0.0093(15) 0.0114(14) 0.0011(12) -0.0008(11) -0.0006(11)
S9 0.0148(18) 0.009(2) 0.017(2) 0.000 0.000 0.0011(16)
S10 0.0101(12) 0.0086(15) 0.0113(14) 0.0037(12) -0.0002(11) 0.0009(11)

loop_
_atom_type_symbol
_atom_type_description
_atom_type_scat_dispersion_real
_atom_type_scat_dispersion_imag
_atom_type_scat_source
S S 0.1246 0.1234 'International Tables Vol C Tables 4.2.6.8 and 6.1.1.4'
Ga Ga 0.2307 1.6083 'International Tables Vol C Tables 4.2.6.8 and 6.1.1.4'
Sb Sb -0.5866 1.5461 'International Tables Vol C Tables 4.2.6.8 and 6.1.1.4'
Tb Tb -0.1723 4.1537 'International Tables Vol C Tables 4.2.6.8 and 6.1.1.4'

loop_
_geom_angle_atom_site_label_1
_geom_angle_atom_site_label_2
_geom_angle_atom_site_label_3
_geom_angle
_geom_angle_site_symmetry_1
_geom_angle_site_symmetry_3
S8 Tb1 S10 143.74(9) 5_545 .
S8 Tb1 S7 126.66(9) 5_545 8_645
S10 Tb1 S7 81.73(9) . 8_645
S8 Tb1 S3 86.08(9) 5_545 .
S10 Tb1 S3 83.81(9) . .
S7 Tb1 S3 137.62(9) 8_645 .
S7 Tb2 S8 134.77(10) 6_765 8_645
S7 Tb2 S9 84.19(8) 6_765 .
S8 Tb2 S9 81.26(7) 8_645 .
S7 Tb2 S10 137.10(10) 6_765 .
S8 Tb2 S10 80.85(9) 8_645 .
S9 Tb2 S10 131.71(10) . .
S10 Tb3 S8 136.87(9) . .
S10 Tb3 S6 78.19(9) . .
S8 Tb3 S6 140.04(9) . .
S10 Tb3 S7 131.76(9) . .
S8 Tb3 S7 83.13(9) . .
S6 Tb3 S7 81.33(9) . .
S7 Tb4 S10 83.48(9) 8_645 .
S7 Tb4 S8 85.21(9) 8_645 8_645
S10 Tb4 S8 81.94(9) . 8_645
S7 Tb4 S1 87.19(9) 8_645 3_465
S10 Tb4 S1 138.22(9) . 3_465
S8 Tb4 S1 137.73(9) 8_645 3_465
S1 Sb S2 95.78(11) . 4_645
S1 Sb S2 88.65(10) . 3_565
S2 Sb S2 84.16(10) 4_645 3_565
S1 Sb S3 79.24(9) . .
S2 Sb S3 81.15(9) 4_645 .
S2 Sb S3 159.86(10) 3_565 .
S6 Ga S4 112.14(12) 3_465 .
S6 Ga S3 111.58(13) 3_465 .
S4 Ga S3 106.09(11) . .
S6 Ga S5 110.54(10) 3_465 3_465
S4 Ga S5 109.95(14) . 3_465
S3 Ga S5 106.30(11) . 3_465
Sb S1 Tb4 98.79(10) . 3_565
Sb S1 Tb4 90.88(10) . 4_645
Tb4 S1 Tb4 97.12(9) 3_565 4_645
Sb S1 Tb1 101.39(9) . .
Tb4 S1 Tb1 157.28(12) 3_565 .
Tb4 S1 Tb1 92.93(8) 4_645 .
Sb S2 Sb 95.46(10) 4_655 3_465
Sb S2 Tb4 90.34(10) 4_655 .
Sb S2 Tb4 93.34(9) 3_465 .
Ga S3 Tb1 99.67(11) . .
Ga S3 Tb3 100.61(11) . 4_645
Tb1 S3 Tb3 147.50(12) . 4_645
Ga S3 Sb 102.95(11) . .
Tb1 S3 Sb 97.20(9) . .
Tb3 S3 Sb 102.64(9) 4_645 .
Ga S4 Tb3 118.85(12) . .
Ga S4 Tb2 119.37(11) . 8_644
Tb3 S4 Tb2 96.63(9) . 8_644
Ga S4 Tb1 119.86(12) . 8_644
Tb3 S4 Tb1 103.07(9) . 8_644
Tb2 S4 Tb1 94.07(9) 8_644 8_644
Ga S5 Ga 111.9(2) 4_655 3_565
Ga S6 Tb3 96.60(11) 3_565 .
Ga S6 Tb2 135.82(14) 3_565 .
Tb3 S6 Tb2 94.55(9) . .
Tb4 S7 Tb2 100.22(10) 8_644 6_764
Tb4 S7 Tb1 96.75(10) 8_644 8_644
Tb2 S7 Tb1 93.40(10) 6_764 8_644
Tb4 S7 Tb3 93.46(9) 8_644 .
Tb2 S7 Tb3 154.32(12) 6_764 .
Tb1 S7 Tb3 106.54(9) 8_644 .
Tb1 S8 Tb3 153.16(12) 5_554 .
Tb1 S8 Tb2 96.90(9) 5_554 8_644
Tb3 S8 Tb2 101.56(10) . 8_644
Tb1 S8 Tb4 101.84(10) 5_554 8_644
Tb3 S8 Tb4 94.40(9) . 8_644
Tb2 S8 Tb4 98.95(10) 8_644 8_644
Tb2 S9 Tb2 175.34(19) 2_775 .
Tb2 S9 Tb1 88.70(3) 2_775 4_655
Tb2 S9 Tb1 90.89(3) . 4_655
Tb2 S9 Tb1 90.89(3) 2_775 3_565
Tb2 S9 Tb1 88.70(3) . 3_565
Tb1 S9 Tb1 170.05(17) 4_655 3_565
Tb3 S10 Tb4 108.59(10) . .
Tb3 S10 Tb1 148.07(12) . .
Tb4 S10 Tb1 96.29(9) . .
Tb3 S10 Tb2 97.60(10) . .
Tb4 S10 Tb2 98.08(10) . .
Tb1 S10 Tb2 98.38(9) . .

loop_
_geom_bond_atom_site_label_1
_geom_bond_atom_site_label_2
_geom_bond_distance
_geom_bond_site_symmetry_2
Tb1 S8 2.696(3) 5_545
Tb1 S10 2.751(3) .
Tb1 S7 2.756(3) 8_645
Tb1 S3 2.809(3) .
Tb2 S7 2.718(3) 6_765
Tb2 S8 2.730(3) 8_645
Tb2 S9 2.7425(10) .
Tb2 S10 2.780(3) .
Tb3 S10 2.710(3) .
Tb3 S8 2.728(3) .
Tb3 S6 2.800(3) .
Tb3 S7 2.808(3) .
Tb4 S7 2.693(3) 8_645
Tb4 S10 2.718(3) .
Tb4 S8 2.732(3) 8_645
Tb4 S1 2.771(3) 3_465
Sb S1 2.445(3) .
Sb S2 2.449(3) 4_645
Sb S2 2.640(3) 3_565
Sb S3 2.848(3) .
Ga S6 2.280(3) 3_465
Ga S4 2.289(3) .
Ga S3 2.292(3) .
Ga S5 2.310(3) 3_465
S1 Tb4 2.771(3) 3_565
S1 Tb4 2.789(3) 4_645
S2 Sb 2.449(3) 4_655
S2 Sb 2.640(3) 3_465
S3 Tb3 2.822(3) 4_645
S4 Tb2 2.844(3) 8_644
S4 Tb1 2.876(3) 8_644
S5 Ga 2.310(3) 4_655
S5 Ga 2.310(3) 3_565
S6 Ga 2.280(3) 3_565
S7 Tb4 2.693(3) 8_644
S7 Tb2 2.718(3) 6_764
S7 Tb1 2.756(3) 8_644
S8 Tb1 2.696(3) 5_554
S8 Tb2 2.730(3) 8_644
S8 Tb4 2.732(3) 8_644
S9 Tb2 2.7424(9) 2_775
S9 Tb1 2.9523(10) 4_655
S9 Tb1 2.9523(10) 3_565
